data_7009273
loop_
_publ_author_name
'Paul, Rowena L.'
'Couchman, Samantha M.'
'Jeffery, John C.'
'McCleverty, Jon A.'
'Reeves, Zoe R.'
'Ward, Michael D.'

_publ_section_title
;
 Effects of metal co-ordination geometry on self-assembly: a dinuclear
 double helicate complex and a tetranuclear cage complex of a new
 bis-bidentate bridging ligand
;
_journal_issue 6
_journal_name_full 'Journal of the Chemical Society, Dalton Transactions'
_journal_page_first 845
_journal_paper_doi 10.1039/a909702c
_journal_year 2000
_chemical_formula_sum 'C32 H27 B Cu F4 N6 O2'
_chemical_formula_weight 677.95
_chemical_name_systematic
; 
 ? 
;
_space_group_IT_number 15
_symmetry_cell_setting monoclinic
_symmetry_space_group_name_Hall '-C 2yc'
_symmetry_space_group_name_H-M 'C 1 2/c 1'
_atom_sites_solution_hydrogens geom
_atom_sites_solution_primary direct
_atom_sites_solution_secondary difmap
_audit_creation_method SHELXL
_cell_angle_alpha 90.00
_cell_angle_beta 94.561(11)
_cell_angle_gamma 90.00
_cell_formula_units_Z 8
_cell_length_a 14.702(3)
_cell_length_b 20.284(4)
_cell_length_c 20.669(6)
_cell_measurement_temperature 173(2)
_cell_volume 6144(2)
_computing_structure_refinement 'SHELXL-97 (Sheldrick, 1997)'
_computing_structure_solution 'SHELXS-97 (Sheldrick, 1997)'
_diffrn_ambient_temperature 173(2)
_diffrn_measurement_device 'Siemens SMART Area Detector'
_diffrn_measurement_method '\w rotation with narrow frames (0.3 degrees)'
_diffrn_radiation_monochromator graphite
_diffrn_radiation_source 'fine-focus sealed tube'
_diffrn_radiation_type MoK\a
_diffrn_radiation_wavelength 0.71073
_diffrn_reflns_av_R_equivalents 0.0801
_diffrn_reflns_av_sigmaI/netI 0.1131
_diffrn_reflns_limit_h_max 19
_diffrn_reflns_limit_h_min -18
_diffrn_reflns_limit_k_max 22
_diffrn_reflns_limit_k_min -26
_diffrn_reflns_limit_l_max 26
_diffrn_reflns_limit_l_min -18
_diffrn_reflns_number 19097
_diffrn_reflns_theta_max 27.46
_diffrn_reflns_theta_min 1.71
_exptl_absorpt_coefficient_mu 0.776
_exptl_absorpt_correction_T_max 0.86
_exptl_absorpt_correction_T_min 0.73
_exptl_absorpt_correction_type 'Empirical, pseudo-azimuthal scan (SADABS)'
_exptl_crystal_colour green
_exptl_crystal_density_diffrn 1.466
_exptl_crystal_description block
_exptl_crystal_F_000 2776
_exptl_crystal_size_max 0.4
_exptl_crystal_size_mid 0.3
_exptl_crystal_size_min 0.2
_refine_diff_density_max 0.696
_refine_diff_density_min -0.689
_refine_diff_density_rms 0.085
_refine_ls_extinction_method none
_refine_ls_goodness_of_fit_all 0.954
_refine_ls_goodness_of_fit_obs 1.112
_refine_ls_matrix_type full
_refine_ls_number_parameters 415
_refine_ls_number_reflns 6969
_refine_ls_number_restraints 0
_refine_ls_restrained_S_all 0.954
_refine_ls_restrained_S_obs 1.112
_refine_ls_R_factor_all 0.1452
_refine_ls_R_factor_obs 0.0654
_refine_ls_shift/esd_max 0.001
_refine_ls_shift/esd_mean 0.000
_refine_ls_structure_factor_coef Fsqd
_refine_ls_weighting_details 'w=1/[\s^2^(Fo^2^)+(0.0848P)^2^+0.0000P] where P=(Fo^2^+2Fc^2^)/3'
_refine_ls_weighting_scheme calc
_refine_ls_wR_factor_all 0.1773
_refine_ls_wR_factor_obs 0.1442
_reflns_number_observed 3547
_reflns_number_total 6969
_reflns_observed_criterion >2sigma(I)
_cod_data_source_file a909702c.txt
_cod_data_source_block /tintin3/people/sam/wish/wishes
_cod_depositor_comments
;
The following automatic conversions were performed:
'_symmetry_cell_setting' value 'Monoclinic' changed to 'monoclinic'
according to '/home/saulius/struct/CIF-dictionaries/cif_core.dic'
dictionary named 'cif_core.dic' version 2.4.1 from 2010-06-29.

Automatic conversion script
Id: cif_fix_enum 1527 2010-12-29 10:47:43Z saulius 

The following automatic conversions were performed:

'_refine_ls_weighting_scheme' value 'calc
w=1/[\s^2^(Fo^2^)+(0.0848P)^2^+0.0000P] where P=(Fo^2^+2Fc^2^)/3' was
changed to 'calc'. New tag '_refine_ls_weighting_details' was
created. The value of the new tag was set to
'w=1/[\s^2^(Fo^2^)+(0.0848P)^2^+0.0000P] where P=(Fo^2^+2Fc^2^)/3'.

Automatic conversion script
Id: cif_fix_values 3143 2015-03-26 13:38:13Z robertas 
;
_cod_original_cell_volume 6144.1(25)
_cod_original_sg_symbol_H-M C2/c
_cod_database_code 7009273

loop_
_symmetry_equiv_pos_as_xyz
'x, y, z'
'-x, y, -z+1/2'
'x+1/2, y+1/2, z'
'-x+1/2, y+1/2, -z+1/2'
'-x, -y, -z'
'x, -y, z-1/2'
'-x+1/2, -y+1/2, -z'
'x+1/2, -y+1/2, z-1/2'

loop_
_atom_site_aniso_label
_atom_site_aniso_U_11
_atom_site_aniso_U_22
_atom_site_aniso_U_33
_atom_site_aniso_U_23
_atom_site_aniso_U_13
_atom_site_aniso_U_12
Cu1 0.0249(3) 0.0442(4) 0.0324(3) 0.0028(3) 0.0054(2) 0.0020(3)
C1 0.098(6) 0.081(5) 0.124(7) -0.038(5) 0.053(5) -0.007(4)
O1 0.053(2) 0.088(3) 0.050(3) 0.001(2) 0.012(2) 0.000(2)
O2 0.047(2) 0.054(2) 0.050(3) 0.006(2) 0.012(2) 0.008(2)
C2 0.027(2) 0.057(3) 0.032(3) 0.001(3) 0.016(2) 0.013(2)
N111 0.022(2) 0.043(2) 0.031(2) 0.003(2) -0.001(2) -0.002(2)
C112 0.031(2) 0.039(3) 0.022(2) 0.004(2) -0.001(2) -0.001(2)
C113 0.040(3) 0.045(3) 0.031(3) 0.000(2) 0.003(2) 0.002(2)
C114 0.057(3) 0.042(3) 0.042(3) -0.005(2) 0.002(3) -0.004(3)
C115 0.046(3) 0.049(3) 0.056(4) 0.002(3) 0.000(3) -0.018(3)
C116 0.036(3) 0.054(3) 0.036(3) 0.002(2) 0.002(2) -0.008(2)
N121 0.025(2) 0.043(2) 0.023(2) 0.002(2) -0.0005(14) 0.002(2)
C122 0.032(2) 0.043(3) 0.016(2) 0.002(2) -0.002(2) 0.005(2)
C123 0.029(2) 0.047(3) 0.025(3) 0.005(2) 0.001(2) 0.004(2)
C124 0.023(2) 0.061(4) 0.030(3) 0.008(2) 0.005(2) -0.003(2)
N125 0.030(2) 0.040(2) 0.027(2) 0.008(2) 0.003(2) -0.007(2)
C126 0.039(3) 0.045(3) 0.026(3) 0.002(2) 0.005(2) -0.006(2)
C131 0.040(3) 0.036(3) 0.029(3) -0.001(2) 0.006(2) -0.005(2)
C132 0.047(3) 0.043(3) 0.033(3) 0.005(2) 0.013(2) 0.003(2)
C133 0.046(3) 0.050(3) 0.049(3) 0.012(3) 0.022(2) 0.015(2)
C134 0.048(3) 0.044(3) 0.032(3) 0.005(2) 0.010(2) 0.009(2)
C135 0.038(3) 0.036(3) 0.028(3) -0.001(2) 0.009(2) -0.003(2)
C136 0.033(2) 0.033(3) 0.038(3) -0.002(2) 0.005(2) -0.005(2)
N211 0.028(2) 0.055(3) 0.035(2) 0.002(2) 0.004(2) 0.004(2)
C212 0.031(2) 0.056(3) 0.034(3) 0.003(2) 0.007(2) 0.004(2)
C213 0.029(3) 0.084(4) 0.045(3) 0.002(3) 0.008(2) 0.004(3)
C214 0.033(3) 0.081(4) 0.055(4) -0.005(3) 0.018(2) 0.001(3)
C215 0.046(3) 0.070(4) 0.041(3) 0.004(3) 0.019(2) -0.010(3)
C216 0.035(3) 0.057(3) 0.033(3) 0.002(2) 0.005(2) 0.000(2)
N221 0.026(2) 0.062(3) 0.030(2) 0.006(2) 0.003(2) 0.006(2)
C222 0.027(2) 0.071(4) 0.041(3) 0.005(3) 0.002(2) 0.005(2)
C223 0.028(3) 0.117(5) 0.048(4) 0.013(3) 0.006(2) 0.011(3)
C224 0.035(3) 0.115(5) 0.041(3) 0.015(3) 0.000(2) 0.010(3)
N225 0.030(2) 0.080(3) 0.033(3) 0.008(2) 0.002(2) 0.008(2)
C226 0.033(3) 0.070(4) 0.032(3) 0.010(3) 0.006(2) -0.003(2)
C231 0.035(3) 0.060(3) 0.019(2) 0.000(2) 0.002(2) -0.002(2)
C232 0.037(3) 0.084(4) 0.032(3) -0.005(3) 0.006(2) -0.022(3)
C233 0.072(4) 0.060(4) 0.034(3) -0.011(3) 0.011(3) -0.029(3)
C234 0.068(4) 0.050(3) 0.027(3) -0.007(2) 0.010(2) -0.008(3)
C235 0.050(3) 0.046(3) 0.018(2) 0.000(2) 0.004(2) -0.002(2)
C236 0.041(3) 0.046(3) 0.018(2) -0.001(2) -0.001(2) -0.006(2)
B1 0.041(3) 0.053(4) 0.049(4) -0.005(3) 0.007(3) -0.008(3)
F11 0.094(3) 0.049(2) 0.146(4) -0.011(2) 0.016(3) -0.007(2)
F12 0.079(2) 0.119(3) 0.055(2) 0.003(2) 0.021(2) -0.007(2)
F13 0.080(3) 0.087(3) 0.059(2) -0.013(2) -0.011(2) 0.006(2)
F14 0.045(2) 0.077(2) 0.111(3) 0.010(2) 0.010(2) 0.002(2)

loop_
_atom_site_label
_atom_site_type_symbol
_atom_site_fract_x
_atom_site_fract_y
_atom_site_fract_z
_atom_site_U_iso_or_equiv
_atom_site_thermal_displace_type
_atom_site_occupancy
_atom_site_calc_flag
_atom_site_refinement_flags
_atom_site_disorder_group
Cu1 Cu 1.19575(3) 1.41643(3) 0.52198(3) 0.0336(2) Uani 1 d . .
C1 C 1.1250(5) 1.2653(3) 0.3972(4) 0.099(3) Uani 1 d . .
H1A H 1.1447(5) 1.2291(3) 0.4264(4) 0.148 Uiso 1 calc R .
H1B H 1.1545(5) 1.2610(3) 0.3565(4) 0.148 Uiso 1 calc R .
H1C H 1.0587(5) 1.2636(3) 0.3881(4) 0.148 Uiso 1 calc R .
O1 O 1.1323(2) 1.3792(2) 0.3994(2) 0.0633(11) Uani 1 d . .
O2 O 1.1879(2) 1.3280(2) 0.4869(2) 0.0499(9) Uani 1 d . .
C2 C 1.1523(3) 1.3320(3) 0.4298(2) 0.0380(12) Uani 1 d . .
N111 N 1.1839(2) 1.5127(2) 0.5475(2) 0.0324(9) Uani 1 d . .
C112 C 1.1044(3) 1.5282(2) 0.5721(2) 0.0308(10) Uani 1 d . .
C113 C 1.0863(3) 1.5913(2) 0.5937(2) 0.0388(11) Uani 1 d . .
H11A H 1.0299(3) 1.6009(2) 0.6111(2) 0.047 Uiso 1 calc R .
C114 C 1.1511(4) 1.6397(3) 0.5895(3) 0.0472(13) Uani 1 d . .
H11B H 1.1403(4) 1.6830(3) 0.6046(3) 0.057 Uiso 1 calc R .
C115 C 1.2319(3) 1.6249(3) 0.5632(3) 0.0507(14) Uani 1 d . .
H11C H 1.2770(3) 1.6579(3) 0.5591(3) 0.061 Uiso 1 calc R .
C116 C 1.2458(3) 1.5610(2) 0.5427(2) 0.0422(12) Uani 1 d . .
H11D H 1.3014(3) 1.5508(2) 0.5245(2) 0.051 Uiso 1 calc R .
N121 N 1.0689(2) 1.4141(2) 0.5556(2) 0.0303(8) Uani 1 d . .
C122 C 1.0399(3) 1.4734(2) 0.5744(2) 0.0305(10) Uani 1 d . .
C123 C 0.9506(3) 1.4701(2) 0.5909(2) 0.0337(11) Uani 1 d . .
H12A H 0.9146(3) 1.5051(2) 0.6055(2) 0.040 Uiso 1 calc R .
C124 C 0.9256(3) 1.4060(2) 0.5816(2) 0.0377(12) Uani 1 d . .
H12B H 0.8677(3) 1.3879(2) 0.5888(2) 0.045 Uiso 1 calc R .
N125 N 0.9968(2) 1.3724(2) 0.5605(2) 0.0326(9) Uani 1 d . .
C126 C 1.0007(3) 1.3013(2) 0.5486(2) 0.0367(11) Uani 1 d . .
H12C H 1.0389(3) 1.2928(2) 0.5121(2) 0.044 Uiso 1 calc R .
H12D H 0.9385(3) 1.2848(2) 0.5360(2) 0.044 Uiso 1 calc R .
C131 C 1.0402(3) 1.2644(2) 0.6087(2) 0.0347(11) Uani 1 d . .
C132 C 1.1256(3) 1.2359(2) 0.6106(2) 0.0405(12) Uani 1 d . .
H13A H 1.1590(3) 1.2369(2) 0.5732(2) 0.049 Uiso 1 calc R .
C133 C 1.1628(3) 1.2059(2) 0.6669(3) 0.0473(13) Uani 1 d . .
H13B H 1.2215(3) 1.1862(2) 0.6677(3) 0.057 Uiso 1 calc R .
C134 C 1.1139(3) 1.2044(2) 0.7228(2) 0.0409(12) Uani 1 d . .
H13C H 1.1404(3) 1.1851(2) 0.7617(2) 0.049 Uiso 1 calc R .
C135 C 1.0265(3) 1.2314(2) 0.7210(2) 0.0335(10) Uani 1 d . .
C136 C 0.9897(3) 1.2604(2) 0.6638(2) 0.0346(11) Uani 1 d . .
H13D H 0.9295(3) 1.2779(2) 0.6619(2) 0.041 Uiso 1 calc R .
N211 N 1.3180(2) 1.4307(2) 0.4821(2) 0.0393(10) Uani 1 d . .
C212 C 1.3954(3) 1.4147(2) 0.5178(2) 0.0403(11) Uani 1 d . .
C213 C 1.4796(3) 1.4134(3) 0.4918(3) 0.0523(14) Uani 1 d . .
H21A H 1.5333(3) 1.4013(3) 0.5177(3) 0.063 Uiso 1 calc R .
C214 C 1.4834(3) 1.4301(3) 0.4274(3) 0.0554(15) Uani 1 d . .
H21B H 1.5399(3) 1.4284(3) 0.4082(3) 0.067 Uiso 1 calc R .
C215 C 1.4063(3) 1.4491(3) 0.3914(3) 0.0514(14) Uani 1 d . .
H21C H 1.4090(3) 1.4630(3) 0.3477(3) 0.062 Uiso 1 calc R .
C216 C 1.3236(3) 1.4478(2) 0.4196(2) 0.0414(12) Uani 1 d . .
H21D H 1.2694(3) 1.4593(2) 0.3941(2) 0.050 Uiso 1 calc R .
N221 N 1.2991(2) 1.3948(2) 0.6053(2) 0.0393(10) Uani 1 d . .
C222 C 1.3842(3) 1.4011(3) 0.5868(3) 0.0463(13) Uani 1 d . .
C223 C 1.4488(4) 1.3915(3) 0.6392(3) 0.064(2) Uani 1 d . .
H22A H 1.5134(4) 1.3934(3) 0.6388(3) 0.077 Uiso 1 calc R .
C224 C 1.3992(3) 1.3787(3) 0.6911(3) 0.064(2) Uani 1 d . .
H22B H 1.4231(3) 1.3703(3) 0.7344(3) 0.077 Uiso 1 calc R .
N225 N 1.3096(3) 1.3802(2) 0.6692(2) 0.0478(11) Uani 1 d . .
C226 C 1.2306(3) 1.3725(3) 0.7069(2) 0.0446(13) Uani 1 d . .
H22C H 1.2495(3) 1.3490(3) 0.7478(2) 0.053 Uiso 1 calc R .
H22D H 1.1844(3) 1.3450(3) 0.6821(2) 0.053 Uiso 1 calc R .
C231 C 1.1879(3) 1.4377(2) 0.7230(2) 0.0381(11) Uani 1 d . .
C232 C 1.2382(3) 1.4953(3) 0.7338(2) 0.0508(14) Uani 1 d . .
H23A H 1.3021(3) 1.4952(3) 0.7297(2) 0.061 Uiso 1 calc R .
C233 C 1.1946(4) 1.5527(3) 0.7504(3) 0.0550(15) Uani 1 d . .
H23B H 1.2289(4) 1.5922(3) 0.7569(3) 0.066 Uiso 1 calc R .
C234 C 1.1027(4) 1.5532(3) 0.7576(2) 0.0479(13) Uani 1 d . .
H23C H 1.0748(4) 1.5929(3) 0.7703(2) 0.058 Uiso 1 calc R .
C235 C 1.0493(3) 1.4971(2) 0.7467(2) 0.0381(11) Uani 1 d . .
C236 C 1.0945(3) 1.4392(2) 0.7287(2) 0.0355(11) Uani 1 d . .
H23D H 1.0599(3) 1.4001(2) 0.7201(2) 0.043 Uiso 1 calc R .
B1 B 1.1837(4) 1.8240(3) 0.6072(3) 0.0471(15) Uani 1 d . .
F11 F 1.1905(3) 1.8910(2) 0.6068(2) 0.0958(13) Uani 1 d . .
F12 F 1.1449(2) 1.8035(2) 0.6632(2) 0.0832(11) Uani 1 d . .
F13 F 1.1284(2) 1.8032(2) 0.5553(2) 0.0764(10) Uani 1 d . .
F14 F 1.2690(2) 1.7951(2) 0.6070(2) 0.0775(11) Uani 1 d . .

loop_
_atom_type_symbol
_atom_type_description
_atom_type_scat_dispersion_real
_atom_type_scat_dispersion_imag
_atom_type_scat_source
C C 0.0033 0.0016 'International Tables Vol C Tables 4.2.6.8 and 6.1.1.4'
H H 0.0000 0.0000 'International Tables Vol C Tables 4.2.6.8 and 6.1.1.4'
B B 0.0013 0.0007 'International Tables Vol C Tables 4.2.6.8 and 6.1.1.4'
N N 0.0061 0.0033 'International Tables Vol C Tables 4.2.6.8 and 6.1.1.4'
F F 0.0171 0.0103 'International Tables Vol C Tables 4.2.6.8 and 6.1.1.4'
Cu Cu 0.3201 1.2651 'International Tables Vol C Tables 4.2.6.8 and 6.1.1.4'
O O 0.0106 0.0060 'International Tables Vol C Tables 4.2.6.8 and 6.1.1.4'

loop_
_geom_angle_atom_site_label_1
_geom_angle_atom_site_label_2
_geom_angle_atom_site_label_3
_geom_angle
_geom_angle_site_symmetry_1
_geom_angle_site_symmetry_3
_geom_angle_publ_flag
O2 Cu1 N111 169.57(14) . . ?
O2 Cu1 N121 94.42(14) . . ?
N111 Cu1 N121 80.47(14) . . ?
O2 Cu1 N211 90.47(15) . . ?
N111 Cu1 N211 93.72(15) . . ?
N121 Cu1 N211 172.18(15) . . ?
O2 Cu1 N221 97.06(15) . . ?
N111 Cu1 N221 93.20(14) . . ?
N121 Cu1 N221 108.37(14) . . ?
N211 Cu1 N221 76.99(14) . . ?
C2 O2 Cu1 107.5(3) . . ?
O1 C2 O2 128.8(5) . . ?
O1 C2 C1 115.8(6) . . ?
O2 C2 C1 115.2(5) . . ?
C116 N111 C112 118.0(4) . . ?
C116 N111 Cu1 127.4(3) . . ?
C112 N111 Cu1 114.7(3) . . ?
N111 C112 C113 122.1(4) . . ?
N111 C112 C122 114.6(4) . . ?
C113 C112 C122 123.3(4) . . ?
C114 C113 C112 119.1(5) . . ?
C113 C114 C115 119.5(5) . . ?
C114 C115 C116 118.6(5) . . ?
N111 C116 C115 122.8(5) . . ?
C122 N121 N125 105.5(3) . . ?
C122 N121 Cu1 113.4(3) . . ?
N125 N121 Cu1 140.8(3) . . ?
N121 C122 C123 111.0(4) . . ?
N121 C122 C112 116.7(4) . . ?
C123 C122 C112 132.3(4) . . ?
C124 C123 C122 105.2(4) . . ?
N125 C124 C123 108.7(4) . . ?
C124 N125 N121 109.7(4) . . ?
C124 N125 C126 126.4(4) . . ?
N121 N125 C126 123.8(4) . . ?
N125 C126 C131 111.4(4) . . ?
C132 C131 C136 119.3(4) . . ?
C132 C131 C126 121.0(4) . . ?
C136 C131 C126 119.6(4) . . ?
C131 C132 C133 120.4(4) . . ?
C132 C133 C134 120.2(4) . . ?
C135 C134 C133 119.9(5) . . ?
C136 C135 C134 119.0(4) . . ?
C136 C135 C135 119.5(5) . 2_756 ?
C134 C135 C135 121.4(5) . 2_756 ?
C135 C136 C131 121.0(4) . . ?
C212 N211 C216 118.3(4) . . ?
C212 N211 Cu1 118.3(3) . . ?
C216 N211 Cu1 122.9(3) . . ?
N211 C212 C213 122.3(4) . . ?
N211 C212 C222 114.9(4) . . ?
C213 C212 C222 122.8(4) . . ?
C214 C213 C212 118.3(5) . . ?
C215 C214 C213 120.2(5) . . ?
C214 C215 C216 118.8(5) . . ?
N211 C216 C215 122.0(5) . . ?
C222 N221 N225 105.2(4) . . ?
C222 N221 Cu1 110.6(3) . . ?
N225 N221 Cu1 144.1(3) . . ?
N221 C222 C223 111.0(5) . . ?
N221 C222 C212 118.1(4) . . ?
C223 C222 C212 130.9(4) . . ?
C224 C223 C222 105.2(5) . . ?
N225 C224 C223 107.3(5) . . ?
N221 N225 C224 111.3(4) . . ?
N221 N225 C226 120.8(4) . . ?
C224 N225 C226 127.8(4) . . ?
N225 C226 C231 112.8(4) . . ?
C236 C231 C232 119.0(5) . . ?
C236 C231 C226 118.0(4) . . ?
C232 C231 C226 122.9(4) . . ?
C233 C232 C231 119.7(5) . . ?
C234 C233 C232 120.8(5) . . ?
C233 C234 C235 121.6(5) . . ?
C234 C235 C236 116.9(4) . . ?
C234 C235 C235 122.3(3) . 2_756 ?
C236 C235 C235 120.9(3) . 2_756 ?
C231 C236 C235 121.9(4) . . ?
F13 B1 F11 110.1(5) . . ?
F13 B1 F14 110.6(5) . . ?
F11 B1 F14 110.8(5) . . ?
F13 B1 F12 107.7(5) . . ?
F11 B1 F12 109.8(5) . . ?
F14 B1 F12 107.8(5) . . ?

loop_
_geom_bond_atom_site_label_1
_geom_bond_atom_site_label_2
_geom_bond_distance
_geom_bond_site_symmetry_2
_geom_bond_publ_flag
Cu1 O2 1.934(4) . ?
Cu1 N111 2.033(4) . ?
Cu1 N121 2.042(3) . ?
Cu1 N211 2.056(4) . ?
Cu1 N221 2.247(4) . ?
C1 C2 1.551(8) . ?
O1 C2 1.169(6) . ?
O2 C2 1.255(6) . ?
N111 C116 1.347(6) . ?
N111 C112 1.348(5) . ?
C112 C113 1.387(6) . ?
C112 C122 1.465(6) . ?
C113 C114 1.377(7) . ?
C114 C115 1.378(7) . ?
C115 C116 1.385(7) . ?
N121 C122 1.343(5) . ?
N121 N125 1.366(5) . ?
C122 C123 1.384(6) . ?
C123 C124 1.361(6) . ?
C124 N125 1.351(5) . ?
N125 C126 1.464(6) . ?
C126 C131 1.527(6) . ?
C131 C132 1.379(6) . ?
C131 C136 1.411(6) . ?
C132 C133 1.386(7) . ?
C133 C134 1.411(6) . ?
C134 C135 1.393(6) . ?
C135 C136 1.391(6) . ?
C135 C135 1.482(8) 2_756 ?
N211 C212 1.345(6) . ?
N211 C216 1.346(6) . ?
C212 C213 1.389(6) . ?
C212 C222 1.474(7) . ?
C213 C214 1.378(7) . ?
C214 C215 1.361(7) . ?
C215 C216 1.390(6) . ?
N221 C222 1.343(6) . ?
N221 N225 1.352(5) . ?
C222 C223 1.396(7) . ?
C223 C224 1.370(8) . ?
C224 N225 1.359(6) . ?
N225 C226 1.457(6) . ?
C226 C231 1.512(7) . ?
C231 C236 1.387(6) . ?
C231 C232 1.391(7) . ?
C232 C233 1.386(7) . ?
C233 C234 1.372(7) . ?
C234 C235 1.391(6) . ?
C235 C236 1.414(6) . ?
C235 C235 1.467(9) 2_756 ?
B1 F13 1.360(7) . ?
B1 F11 1.364(7) . ?
B1 F14 1.384(7) . ?
B1 F12 1.393(7) . ?
